data_4117515
loop_
_publ_author_name
'Marius V. C\^ampian'
'Robin N. Perutz'
'Barbara Procacci'
'Robert J. Thatcher'
'Olga Torres'
'Adrian C. Whitwood'

_publ_contact_author_address
;Department of Chemistry,
University of York,
Heslington,
York
YO10 5DD
UK
;
_publ_contact_author_email robin.perutz@york.ac.uk
_publ_contact_author_fax '+44 1904 432516'
_publ_contact_author_name 'Professor Robin N Perutz'
_publ_contact_author_phone '+44 1904 432549'
_publ_section_title
;
 Selective Photochemistry at Stereogenic Metal and Ligand Centers of
 cis-[Ru(diphosphine)2(H)2]: Preparative, NMR, Solid State, and Laser
 Flash Studies
;
_journal_name_full 'Journal of the American Chemical Society'
_journal_page_first 3480
_journal_page_last 3497
_journal_paper_doi 10.1021/ja210568t
_journal_volume 134
_journal_year 2012
_chemical_absolute_configuration ad
_chemical_formula_moiety 'C38 H60 P4 Ru'
_chemical_formula_sum 'C38 H60 P4 Ru'
_chemical_formula_weight 741.81
_chemical_name_systematic
;
 ? 
;
_space_group_crystal_system orthorhombic
_space_group_IT_number 19
_space_group_name_Hall 'P 2ac 2ab'
_space_group_name_H-M_alt 'P 21 21 21'
_symmetry_space_group_name_Hall 'P 2ac 2ab'
_symmetry_space_group_name_H-M 'P 21 21 21'
_atom_sites_solution_hydrogens geom
_atom_sites_solution_primary direct
_atom_sites_solution_secondary difmap
_audit_creation_date 2011-10-18
_audit_creation_method
;
  Olex2 1.1
  (compiled 2011.09.07 svn.r1971, GUI svn.r3853)
;
_cell_angle_alpha 90.00
_cell_angle_beta 90.00
_cell_angle_gamma 90.00
_cell_formula_units_Z 4
_cell_length_a 10.2481(3)
_cell_length_b 17.7037(5)
_cell_length_c 19.8698(5)
_cell_measurement_reflns_used 16888
_cell_measurement_temperature 110.0
_cell_measurement_theta_max 32.0554
_cell_measurement_theta_min 3.0348
_cell_volume 3604.96(17)
_computing_cell_refinement
;
CrysAlisPro, Agilent Technologies,
Version 1.171.35.11 (release 16-05-2011 CrysAlis171 .NET)
(compiled May 16 2011,17:55:39)
;
_computing_data_collection
;
CrysAlisPro, Agilent Technologies,
Version 1.171.35.11 (release 16-05-2011 CrysAlis171 .NET)
(compiled May 16 2011,17:55:39)
;
_computing_data_reduction
;
CrysAlisPro, Agilent Technologies,
Version 1.171.35.11 (release 16-05-2011 CrysAlis171 .NET)
(compiled May 16 2011,17:55:39)
;
_computing_molecular_graphics
;
O. V. Dolomanov, L. J. Bourhis, R. J. Gildea, J. A. K. Howard and H. Puschmann,
OLEX2: a complete structure solution, refinement and analysis program.
J. Appl. Cryst. (2009). 42, 339-341.
;
_computing_publication_material
;
O. V. Dolomanov, L. J. Bourhis, R. J. Gildea, J. A. K. Howard and H. Puschmann,
OLEX2: a complete structure solution, refinement and analysis program.
J. Appl. Cryst. (2009). 42, 339-341.
;
_computing_structure_refinement
;
XL, G.M. Sheldrick, Acta Cryst.
(2008). A64, 112-122
;
_computing_structure_solution
;
XS, G.M. Sheldrick, Acta Cryst.
(2008). A64, 112-122
;
_diffrn_ambient_temperature 110.0
_diffrn_detector_area_resol_mean 16.1450
_diffrn_measured_fraction_theta_full 0.998
_diffrn_measured_fraction_theta_max 0.928
_diffrn_measurement_details
;
  1 omega  -42.00  -16.00   1.0000   70.0000
omega____ theta____ kappa____ phi______ frames
    -      -25.0110  151.0000   22.0000 26

  2 omega  -67.00  -29.00   1.0000   70.0000
omega____ theta____ kappa____ phi______ frames
    -      -25.0110  106.0000  -39.0000 38

  3 omega    7.00   92.00   1.0000   70.0000
omega____ theta____ kappa____ phi______ frames
    -       26.4172   37.0000 -120.0000 85

  4 omega    1.00   92.00   1.0000   70.0000
omega____ theta____ kappa____ phi______ frames
    -       26.4172   37.0000  -30.0000 91

  5 omega  -14.00   21.00   1.0000   70.0000
omega____ theta____ kappa____ phi______ frames
    -       26.4172 -106.0000 -140.0000 35

  6 omega   -4.00   97.00   1.0000   70.0000
omega____ theta____ kappa____ phi______ frames
    -       26.4172   77.0000   60.0000 101
;
_diffrn_measurement_device_type 'SuperNova, Single source at offset), Eos'
_diffrn_measurement_method '\w scans'
_diffrn_orient_matrix_UB_11 0.0688375000
_diffrn_orient_matrix_UB_12 -0.0007922000
_diffrn_orient_matrix_UB_13 -0.0035540000
_diffrn_orient_matrix_UB_21 0.0002196000
_diffrn_orient_matrix_UB_22 -0.0388814000
_diffrn_orient_matrix_UB_23 0.0085885000
_diffrn_orient_matrix_UB_31 -0.0069085000
_diffrn_orient_matrix_UB_32 -0.0095493000
_diffrn_orient_matrix_UB_33 -0.0345051000
_diffrn_radiation_monochromator mirror
_diffrn_radiation_type 'Mo K\a'
_diffrn_radiation_wavelength 0.7107
_diffrn_reflns_av_R_equivalents 0.0324
_diffrn_reflns_av_unetI/netI 0.0378
_diffrn_reflns_limit_h_max 15
_diffrn_reflns_limit_h_min -14
_diffrn_reflns_limit_k_max 25
_diffrn_reflns_limit_k_min -25
_diffrn_reflns_limit_l_max 29
_diffrn_reflns_limit_l_min -28
_diffrn_reflns_number 33778
_diffrn_reflns_theta_full 30.01
_diffrn_reflns_theta_max 32.13
_diffrn_reflns_theta_min 3.04
_diffrn_source 'SuperNova (Mo) X-ray Source'
_exptl_absorpt_coefficient_mu 0.639
_exptl_absorpt_correction_T_max 1.00000
_exptl_absorpt_correction_T_min 0.91440
_exptl_absorpt_correction_type multi-scan
_exptl_absorpt_process_details
;
CrysAlisPro, Agilent Technologies,
Version 1.171.35.11 (release 16-05-2011 CrysAlis171 .NET)
(compiled May 16 2011,17:55:39)
empirical absorption correction using spherical harmonics,
 implemented in SCALE3 ABSPACK scaling algorithm.
;
_exptl_crystal_colour '? yellow'
_exptl_crystal_colour_primary yellow
_exptl_crystal_density_diffrn 1.367
_exptl_crystal_description block
_exptl_crystal_F_000 1568
_exptl_crystal_recrystallization_method hexane
_exptl_crystal_size_max 0.2387
_exptl_crystal_size_mid 0.1264
_exptl_crystal_size_min 0.0575
_refine_diff_density_max 0.541
_refine_diff_density_min -0.300
_refine_diff_density_rms 0.061
_refine_ls_abs_structure_details 'Flack H D (1983), Acta Cryst. A39, 876-881'
_refine_ls_abs_structure_Flack -0.034(13)
_refine_ls_extinction_method none
_refine_ls_goodness_of_fit_ref 1.058
_refine_ls_hydrogen_treatment mixed
_refine_ls_matrix_type full
_refine_ls_number_parameters 412
_refine_ls_number_reflns 11534
_refine_ls_number_restraints 0
_refine_ls_restrained_S_all 1.058
_refine_ls_R_factor_all 0.0281
_refine_ls_R_factor_gt 0.0251
_refine_ls_shift/su_max 0.003
_refine_ls_shift/su_mean 0.000
_refine_ls_structure_factor_coef Fsqd
_refine_ls_weighting_details 'calc w=1/[\s^2^(Fo^2^)+(0.0209P)^2^+0.4276P] where P=(Fo^2^+2Fc^2^)/3'
_refine_ls_weighting_scheme calc
_refine_ls_wR_factor_gt 0.0526
_refine_ls_wR_factor_ref 0.0538
_reflns_number_gt 10927
_reflns_number_total 11534
_reflns_threshold_expression >2sigma(I)
_cod_data_source_file ja210568t_si_002_09.cif
_cod_data_source_block L-S,S-Ru2(C2H4)
_cod_original_cell_volume 3604.96(16)
_cod_database_code 4117515

loop_
_space_group_symop_id
_space_group_symop_operation_xyz
1 'x, y, z'
2 '-x+1/2, -y, z+1/2'
3 'x+1/2, -y+1/2, -z'
4 '-x, y+1/2, -z+1/2'

loop_
_atom_site_label
_atom_site_type_symbol
_atom_site_fract_x
_atom_site_fract_y
_atom_site_fract_z
_atom_site_U_iso_or_equiv
_atom_site_adp_type
_atom_site_occupancy
_atom_site_symmetry_multiplicity
_atom_site_calc_flag
_atom_site_refinement_flags
C1 C -0.65791(19) -1.01103(9) -0.29746(9) 0.0212(4) Uani 1 1 d .
H1A H -0.7347 -0.9990 -0.3248 0.032 Uiso 1 1 calc R
H1B H -0.6855 -1.0234 -0.2515 0.032 Uiso 1 1 calc R
H1C H -0.6123 -1.0544 -0.3171 0.032 Uiso 1 1 calc R
C2 C -0.56603(18) -0.94278(9) -0.29582(9) 0.0172(3) Uani 1 1 d .
H2 H -0.4956 -0.9552 -0.2628 0.021 Uiso 1 1 calc R
C3 C -0.49778(19) -0.92728(10) -0.36336(10) 0.0243(4) Uani 1 1 d .
H3A H -0.4286 -0.9652 -0.3714 0.029 Uiso 1 1 calc R
H3B H -0.5615 -0.9301 -0.4007 0.029 Uiso 1 1 calc R
C4 C -0.43873(18) -0.84835(10) -0.35959(10) 0.0219(4) Uani 1 1 d .
H4A H -0.4108 -0.8316 -0.4049 0.026 Uiso 1 1 calc R
H4B H -0.3617 -0.8484 -0.3296 0.026 Uiso 1 1 calc R
C5 C -0.54404(17) -0.79523(10) -0.33188(9) 0.0168(3) Uani 1 1 d .
H5 H -0.6057 -0.7870 -0.3702 0.020 Uiso 1 1 calc R
C6 C -0.49443(18) -0.71657(10) -0.31334(10) 0.0208(4) Uani 1 1 d .
H6A H -0.4307 -0.7207 -0.2767 0.031 Uiso 1 1 calc R
H6B H -0.5679 -0.6851 -0.2987 0.031 Uiso 1 1 calc R
H6C H -0.4528 -0.6934 -0.3527 0.031 Uiso 1 1 calc R
C7 C -0.55024(16) -0.83904(8) -0.18695(8) 0.0132(3) Uani 1 1 d .
C8 C -0.41565(16) -0.82875(10) -0.18129(9) 0.0182(3) Uani 1 1 d .
H8 H -0.3635 -0.8273 -0.2208 0.022 Uiso 1 1 calc R
C9 C -0.35679(18) -0.82062(10) -0.11861(9) 0.0206(3) Uani 1 1 d .
H9 H -0.2653 -0.8127 -0.1157 0.025 Uiso 1 1 calc R
C10 C -0.43099(17) -0.82408(11) -0.06060(9) 0.0198(3) Uani 1 1 d .
H10 H -0.3912 -0.8174 -0.0178 0.024 Uiso 1 1 calc R
C11 C -0.56431(17) -0.83749(9) -0.06529(8) 0.0164(3) Uani 1 1 d .
H11 H -0.6151 -0.8415 -0.0254 0.020 Uiso 1 1 calc R
C12 C -0.62425(16) -0.84514(8) -0.12787(8) 0.0134(3) Uani 1 1 d .
C13 C -0.66028(17) -1.00987(10) -0.11059(10) 0.0210(4) Uani 1 1 d .
H13A H -0.6249 -0.9909 -0.0680 0.031 Uiso 1 1 calc R
H13B H -0.6020 -0.9956 -0.1476 0.031 Uiso 1 1 calc R
H13C H -0.6674 -1.0650 -0.1085 0.031 Uiso 1 1 calc R
C14 C -0.79582(17) -0.97556(9) -0.12258(9) 0.0147(3) Uani 1 1 d .
H14 H -0.8366 -1.0020 -0.1617 0.018 Uiso 1 1 calc R
C15 C -0.88538(17) -0.98560(9) -0.06114(9) 0.0191(4) Uani 1 1 d .
H15A H -0.9780 -0.9857 -0.0753 0.023 Uiso 1 1 calc R
H15B H -0.8664 -1.0341 -0.0384 0.023 Uiso 1 1 calc R
C16 C -0.8591(2) -0.91940(9) -0.01333(8) 0.0187(3) Uani 1 1 d .
H16A H -0.7705 -0.9234 0.0062 0.022 Uiso 1 1 calc R
H16B H -0.9235 -0.9191 0.0238 0.022 Uiso 1 1 calc R
C17 C -0.87147(18) -0.84712(9) -0.05590(8) 0.0149(3) Uani 1 1 d .
H17 H -0.8201 -0.8057 -0.0342 0.018 Uiso 1 1 calc R
C18 C -1.01452(17) -0.82330(11) -0.06077(9) 0.0192(3) Uani 1 1 d .
H18A H -1.0684 -0.8675 -0.0712 0.029 Uiso 1 1 calc R
H18B H -1.0244 -0.7855 -0.0965 0.029 Uiso 1 1 calc R
H18C H -1.0425 -0.8016 -0.0178 0.029 Uiso 1 1 calc R
C19 C -0.8351(2) -0.90325(11) -0.42976(10) 0.0302(5) Uani 1 1 d .
H19A H -0.9177 -0.9304 -0.4242 0.045 Uiso 1 1 calc R
H19B H -0.7782 -0.9136 -0.3912 0.045 Uiso 1 1 calc R
H19C H -0.7922 -0.9201 -0.4712 0.045 Uiso 1 1 calc R
C20 C -0.86191(19) -0.81828(10) -0.43397(8) 0.0199(3) Uani 1 1 d .
H20 H -0.7830 -0.7920 -0.4520 0.024 Uiso 1 1 calc R
C21 C -0.9784(2) -0.80297(12) -0.48043(9) 0.0293(4) Uani 1 1 d .
H21A H -0.9737 -0.7511 -0.4989 0.035 Uiso 1 1 calc R
H21B H -0.9791 -0.8392 -0.5184 0.035 Uiso 1 1 calc R
C22 C -1.1006(2) -0.81231(12) -0.43765(10) 0.0293(5) Uani 1 1 d .
H22A H -1.1117 -0.8658 -0.4244 0.035 Uiso 1 1 calc R
H22B H -1.1787 -0.7962 -0.4632 0.035 Uiso 1 1 calc R
C23 C -1.08216(18) -0.76229(10) -0.37488(9) 0.0199(4) Uani 1 1 d .
H23 H -1.1390 -0.7824 -0.3381 0.024 Uiso 1 1 calc R
C24 C -1.12286(19) -0.68069(12) -0.38957(11) 0.0321(5) Uani 1 1 d .
H24A H -1.0747 -0.6620 -0.4288 0.048 Uiso 1 1 calc R
H24B H -1.1032 -0.6490 -0.3504 0.048 Uiso 1 1 calc R
H24C H -1.2167 -0.6789 -0.3989 0.048 Uiso 1 1 calc R
C25 C -0.83685(15) -0.68037(9) -0.35385(8) 0.0147(3) Uani 1 1 d .
C26 C -0.80536(19) -0.64275(10) -0.41370(9) 0.0215(4) Uani 1 1 d .
H26 H -0.8192 -0.6670 -0.4557 0.026 Uiso 1 1 calc R
C27 C -0.7540(2) -0.57002(11) -0.41196(11) 0.0263(4) Uani 1 1 d .
H27 H -0.7284 -0.5459 -0.4526 0.032 Uiso 1 1 calc R
C28 C -0.74024(19) -0.53309(10) -0.35154(11) 0.0241(4) Uani 1 1 d .
H28 H -0.7066 -0.4831 -0.3505 0.029 Uiso 1 1 calc R
C29 C -0.77563(18) -0.56899(9) -0.29163(10) 0.0196(4) Uani 1 1 d .
H29 H -0.7698 -0.5423 -0.2503 0.024 Uiso 1 1 calc R
C30 C -0.81966(16) -0.64389(9) -0.29194(8) 0.0145(3) Uani 1 1 d .
C31 C -0.62652(19) -0.64244(10) -0.15340(9) 0.0220(4) Uani 1 1 d .
H31A H -0.6157 -0.6034 -0.1879 0.033 Uiso 1 1 calc R
H31B H -0.5819 -0.6887 -0.1677 0.033 Uiso 1 1 calc R
H31C H -0.5889 -0.6247 -0.1109 0.033 Uiso 1 1 calc R
C32 C -0.77118(18) -0.65874(9) -0.14362(9) 0.0174(3) Uani 1 1 d .
H32 H -0.7750 -0.6981 -0.1076 0.021 Uiso 1 1 calc R
C33 C -0.8509(2) -0.59196(9) -0.11626(9) 0.0232(4) Uani 1 1 d .
H33A H -0.8275 -0.5817 -0.0688 0.028 Uiso 1 1 calc R
H33B H -0.8337 -0.5459 -0.1431 0.028 Uiso 1 1 calc R
C34 C -0.9936(2) -0.61423(10) -0.12161(9) 0.0226(4) Uani 1 1 d .
H34A H -1.0500 -0.5698 -0.1130 0.027 Uiso 1 1 calc R
H34B H -1.0145 -0.6536 -0.0879 0.027 Uiso 1 1 calc R
C35 C -1.01752(18) -0.64446(9) -0.19277(9) 0.0168(3) Uani 1 1 d .
H35 H -1.0219 -0.5997 -0.2234 0.020 Uiso 1 1 calc R
C36 C -1.14521(18) -0.68695(9) -0.20033(9) 0.0213(3) Uani 1 1 d .
H36A H -1.1358 -0.7379 -0.1816 0.032 Uiso 1 1 calc R
H36B H -1.1680 -0.6905 -0.2481 0.032 Uiso 1 1 calc R
H36C H -1.2143 -0.6600 -0.1762 0.032 Uiso 1 1 calc R
C37 C -0.97257(18) -0.92743(9) -0.26975(9) 0.0178(3) Uani 1 1 d .
C38 C -1.05278(17) -0.87710(10) -0.23200(9) 0.0185(3) Uani 1 1 d .
P1 P -0.64103(4) -0.84893(2) -0.26716(2) 0.01165(7) Uani 1 1 d .
P2 P -0.79700(4) -0.87042(2) -0.14023(2) 0.01064(8) Uani 1 1 d .
P3 P -0.90653(4) -0.77633(2) -0.34969(2) 0.01242(8) Uani 1 1 d .
P4 P -0.86447(5) -0.69992(2) -0.216616(19) 0.01139(7) Uani 1 1 d .
Ru1 Ru -0.859056(11) -0.826484(6) -0.245285(6) 0.00901(3) Uani 1 1 d .
H38A H -1.121(2) -0.8554(12) -0.2535(11) 0.029(6) Uiso 1 1 d .
H37A H -0.941(2) -0.9728(12) -0.2499(11) 0.029(6) Uiso 1 1 d .
H38B H -1.075(2) -0.8911(12) -0.1850(11) 0.030(6) Uiso 1 1 d .
H37B H -0.995(2) -0.9337(12) -0.3172(12) 0.035(7) Uiso 1 1 d .

loop_
_atom_site_aniso_label
_atom_site_aniso_U_11
_atom_site_aniso_U_22
_atom_site_aniso_U_33
_atom_site_aniso_U_23
_atom_site_aniso_U_13
_atom_site_aniso_U_12
C1 0.0223(10) 0.0151(7) 0.0263(9) -0.0038(7) 0.0027(8) 0.0027(7)
C2 0.0162(8) 0.0165(7) 0.0190(8) -0.0019(7) 0.0025(7) 0.0047(6)
C3 0.0234(9) 0.0254(9) 0.0241(9) -0.0049(8) 0.0092(8) 0.0041(8)
C4 0.0183(9) 0.0277(9) 0.0198(8) 0.0028(7) 0.0088(7) 0.0039(7)
C5 0.0137(8) 0.0216(8) 0.0152(8) 0.0047(7) 0.0032(6) 0.0014(6)
C6 0.0160(8) 0.0198(8) 0.0266(9) 0.0052(7) 0.0038(7) -0.0007(7)
C7 0.0117(7) 0.0125(7) 0.0153(7) 0.0007(6) -0.0007(6) 0.0002(5)
C8 0.0108(7) 0.0221(8) 0.0218(8) 0.0041(8) 0.0003(6) 0.0003(7)
C9 0.0110(7) 0.0233(8) 0.0275(8) 0.0058(7) -0.0054(7) -0.0031(8)
C10 0.0169(8) 0.0221(8) 0.0202(8) 0.0008(8) -0.0077(7) -0.0039(7)
C11 0.0153(8) 0.0191(8) 0.0149(7) 0.0008(6) -0.0017(6) -0.0017(6)
C12 0.0112(7) 0.0130(6) 0.0159(7) 0.0010(5) -0.0012(6) -0.0001(6)
C13 0.0180(9) 0.0165(7) 0.0284(9) 0.0073(7) 0.0020(7) 0.0046(7)
C14 0.0146(8) 0.0123(7) 0.0172(8) 0.0034(6) -0.0005(7) -0.0007(6)
C15 0.0185(9) 0.0175(8) 0.0214(8) 0.0061(7) 0.0033(7) -0.0019(6)
C16 0.0187(8) 0.0230(8) 0.0145(7) 0.0051(6) 0.0025(8) 0.0017(8)
C17 0.0142(8) 0.0180(7) 0.0124(7) 0.0001(6) 0.0012(7) 0.0003(6)
C18 0.0165(8) 0.0209(8) 0.0202(8) 0.0012(8) 0.0019(7) 0.0025(7)
C19 0.0408(13) 0.0295(10) 0.0204(9) -0.0092(8) 0.0014(9) 0.0049(9)
C20 0.0229(8) 0.0249(8) 0.0117(7) -0.0032(6) 0.0004(7) -0.0004(9)
C21 0.0327(11) 0.0400(12) 0.0152(8) 0.0012(8) -0.0054(8) -0.0014(9)
C22 0.0259(10) 0.0413(12) 0.0207(9) 0.0017(8) -0.0098(8) -0.0021(9)
C23 0.0142(8) 0.0263(9) 0.0192(8) 0.0068(7) -0.0026(7) 0.0009(7)
C24 0.0208(10) 0.0345(10) 0.0409(11) 0.0141(9) -0.0015(9) 0.0099(9)
C25 0.0131(7) 0.0145(7) 0.0166(7) 0.0024(6) 0.0021(6) 0.0025(6)
C26 0.0253(9) 0.0233(9) 0.0159(8) 0.0039(7) 0.0061(7) -0.0003(7)
C27 0.0306(11) 0.0224(9) 0.0258(10) 0.0110(8) 0.0109(8) -0.0002(8)
C28 0.0246(10) 0.0149(8) 0.0327(11) 0.0088(8) 0.0052(8) -0.0019(7)
C29 0.0206(9) 0.0130(7) 0.0253(9) 0.0016(7) 0.0034(8) -0.0005(6)
C30 0.0124(7) 0.0142(7) 0.0168(8) 0.0017(6) 0.0014(6) 0.0022(6)
C31 0.0236(9) 0.0171(7) 0.0253(9) -0.0027(7) -0.0055(8) -0.0049(7)
C32 0.0236(9) 0.0123(7) 0.0162(8) -0.0017(6) -0.0022(7) -0.0017(6)
C33 0.0330(10) 0.0150(7) 0.0216(8) -0.0048(6) 0.0050(9) -0.0026(8)
C34 0.0279(10) 0.0182(8) 0.0218(9) -0.0040(7) 0.0079(8) 0.0033(7)
C35 0.0189(8) 0.0132(7) 0.0182(8) 0.0011(6) 0.0036(7) 0.0037(6)
C36 0.0153(8) 0.0201(8) 0.0284(8) 0.0028(7) 0.0045(8) 0.0044(7)
C37 0.0185(8) 0.0149(7) 0.0200(8) -0.0009(7) -0.0023(7) -0.0050(6)
C38 0.0151(8) 0.0194(8) 0.0210(9) 0.0049(7) -0.0004(7) -0.0053(6)
P1 0.00974(16) 0.01245(15) 0.01278(17) 0.00046(13) 0.00077(17) 0.00116(15)
P2 0.00974(18) 0.01046(17) 0.01171(18) 0.00127(15) 0.00001(15) -0.00027(14)
P3 0.01220(18) 0.01395(18) 0.01109(19) 0.00070(15) -0.00010(16) 0.00066(15)
P4 0.01218(18) 0.00939(15) 0.01261(17) 0.00052(13) 0.00085(17) 0.00015(16)
Ru1 0.00816(5) 0.00855(4) 0.01032(5) 0.00006(4) -0.00021(5) 0.00037(4)

loop_
_atom_type_symbol
_atom_type_description
_atom_type_scat_dispersion_real
_atom_type_scat_dispersion_imag
_atom_type_scat_source
C C 0.0033 0.0016 'International Tables Vol C Tables 4.2.6.8 and 6.1.1.4'
H H 0.0000 0.0000 'International Tables Vol C Tables 4.2.6.8 and 6.1.1.4'
P P 0.1023 0.0942 'International Tables Vol C Tables 4.2.6.8 and 6.1.1.4'
Ru Ru -1.2594 0.8363 'International Tables Vol C Tables 4.2.6.8 and 6.1.1.4'

loop_
_geom_angle_atom_site_label_1
_geom_angle_atom_site_label_2
_geom_angle_atom_site_label_3
_geom_angle
H1A C1 H1B 109.5
H1A C1 H1C 109.5
H1B C1 H1C 109.5
C2 C1 H1A 109.5
C2 C1 H1B 109.5
C2 C1 H1C 109.5
C1 C2 H2 106.5
C1 C2 C3 113.68(15)
C1 C2 P1 116.32(12)
C3 C2 H2 106.5
C3 C2 P1 106.68(12)
P1 C2 H2 106.5
C2 C3 H3A 110.2
C2 C3 H3B 110.2
H3A C3 H3B 108.5
C4 C3 C2 107.52(15)
C4 C3 H3A 110.2
C4 C3 H3B 110.2
C3 C4 H4A 110.2
C3 C4 H4B 110.2
C3 C4 C5 107.48(15)
H4A C4 H4B 108.5
C5 C4 H4A 110.2
C5 C4 H4B 110.2
C4 C5 H5 105.1
C4 C5 P1 107.88(12)
C6 C5 C4 114.29(15)
C6 C5 H5 105.1
C6 C5 P1 118.12(12)
P1 C5 H5 105.1
C5 C6 H6A 109.5
C5 C6 H6B 109.5
C5 C6 H6C 109.5
H6A C6 H6B 109.5
H6A C6 H6C 109.5
H6B C6 H6C 109.5
C8 C7 C12 118.51(15)
C8 C7 P1 125.28(13)
C12 C7 P1 116.18(12)
C7 C8 H8 119.5
C9 C8 C7 120.93(16)
C9 C8 H8 119.5
C8 C9 H9 119.9
C10 C9 C8 120.23(16)
C10 C9 H9 119.9
C9 C10 H10 120.3
C9 C10 C11 119.49(16)
C11 C10 H10 120.3
C10 C11 H11 119.7
C10 C11 C12 120.66(16)
C12 C11 H11 119.7
C7 C12 P2 115.27(12)
C11 C12 C7 120.08(15)
C11 C12 P2 124.49(13)
H13A C13 H13B 109.5
H13A C13 H13C 109.5
H13B C13 H13C 109.5
C14 C13 H13A 109.5
C14 C13 H13B 109.5
C14 C13 H13C 109.5
C13 C14 H14 108.3
C13 C14 C15 111.79(14)
C13 C14 P2 115.06(12)
C15 C14 H14 108.3
C15 C14 P2 104.88(11)
P2 C14 H14 108.3
C14 C15 H15A 110.2
C14 C15 H15B 110.2
H15A C15 H15B 108.5
C16 C15 C14 107.40(14)
C16 C15 H15A 110.2
C16 C15 H15B 110.2
C15 C16 H16A 110.5
C15 C16 H16B 110.5
C15 C16 C17 106.31(13)
H16A C16 H16B 108.7
C17 C16 H16A 110.5
C17 C16 H16B 110.5
C16 C17 H17 109.3
C16 C17 P2 105.84(11)
C18 C17 C16 110.06(15)
C18 C17 H17 109.3
C18 C17 P2 113.08(12)
P2 C17 H17 109.3
C17 C18 H18A 109.5
C17 C18 H18B 109.5
C17 C18 H18C 109.5
H18A C18 H18B 109.5
H18A C18 H18C 109.5
H18B C18 H18C 109.5
H19A C19 H19B 109.5
H19A C19 H19C 109.5
H19B C19 H19C 109.5
C20 C19 H19A 109.5
C20 C19 H19B 109.5
C20 C19 H19C 109.5
C19 C20 H20 109.4
C19 C20 C21 110.25(16)
C19 C20 P3 112.42(12)
C21 C20 H20 109.4
C21 C20 P3 106.01(13)
P3 C20 H20 109.4
C20 C21 H21A 110.4
C20 C21 H21B 110.4
H21A C21 H21B 108.6
C22 C21 C20 106.55(15)
C22 C21 H21A 110.4
C22 C21 H21B 110.4
C21 C22 H22A 110.4
C21 C22 H22B 110.4
C21 C22 C23 106.79(16)
H22A C22 H22B 108.6
C23 C22 H22A 110.4
C23 C22 H22B 110.4
C22 C23 H23 108.4
C22 C23 P3 104.84(13)
C24 C23 C22 110.76(16)
C24 C23 H23 108.4
C24 C23 P3 115.79(13)
P3 C23 H23 108.4
C23 C24 H24A 109.5
C23 C24 H24B 109.5
C23 C24 H24C 109.5
H24A C24 H24B 109.5
H24A C24 H24C 109.5
H24B C24 H24C 109.5
C26 C25 P3 124.41(13)
C30 C25 C26 119.83(15)
C30 C25 P3 115.72(12)
C25 C26 H26 119.8
C27 C26 C25 120.40(18)
C27 C26 H26 119.8
C26 C27 H27 120.0
C28 C27 C26 120.05(18)
C28 C27 H27 120.0
C27 C28 H28 120.0
C27 C28 C29 120.08(17)
C29 C28 H28 120.0
C28 C29 H29 119.7
C28 C29 C30 120.70(18)
C30 C29 H29 119.7
C25 C30 C29 118.74(16)
C25 C30 P4 115.56(12)
C29 C30 P4 125.66(14)
H31A C31 H31B 109.5
H31A C31 H31C 109.5
H31B C31 H31C 109.5
C32 C31 H31A 109.5
C32 C31 H31B 109.5
C32 C31 H31C 109.5
C31 C32 H32 105.2
C31 C32 C33 114.66(14)
C31 C32 P4 117.97(13)
C33 C32 H32 105.2
C33 C32 P4 107.46(13)
P4 C32 H32 105.2
C32 C33 H33A 110.4
C32 C33 H33B 110.4
H33A C33 H33B 108.6
C34 C33 C32 106.73(14)
C34 C33 H33A 110.4
C34 C33 H33B 110.4
C33 C34 H34A 110.1
C33 C34 H34B 110.1
C33 C34 C35 108.01(15)
H34A C34 H34B 108.4
C35 C34 H34A 110.1
C35 C34 H34B 110.1
C34 C35 H35 107.0
C34 C35 P4 106.11(12)
C36 C35 C34 113.74(15)
C36 C35 H35 107.0
C36 C35 P4 115.39(11)
P4 C35 H35 107.0
C35 C36 H36A 109.5
C35 C36 H36B 109.5
C35 C36 H36C 109.5
H36A C36 H36B 109.5
H36A C36 H36C 109.5
H36B C36 H36C 109.5
C38 C37 Ru1 71.27(10)
C38 C37 H37A 120.3(13)
C38 C37 H37B 116.5(14)
Ru1 C37 H37A 114.8(13)
Ru1 C37 H37B 115.5(14)
H37A C37 H37B 112.5(19)
C37 C38 Ru1 70.75(10)
C37 C38 H38A 117.4(14)
C37 C38 H38B 118.0(13)
Ru1 C38 H38A 117.8(13)
Ru1 C38 H38B 114.8(13)
H38A C38 H38B 112.3(19)
C2 P1 Ru1 126.34(6)
C5 P1 C2 91.32(8)
C5 P1 Ru1 123.51(6)
C7 P1 C2 97.82(8)
C7 P1 C5 105.93(8)
C7 P1 Ru1 107.90(5)
C12 P2 C14 102.00(7)
C12 P2 C17 102.54(8)
C12 P2 Ru1 107.60(5)
C14 P2 Ru1 119.91(6)
C17 P2 C14 93.04(7)
C17 P2 Ru1 128.00(6)
C20 P3 Ru1 126.49(6)
C23 P3 C20 92.73(8)
C23 P3 Ru1 119.39(6)
C25 P3 C20 103.22(8)
C25 P3 C23 103.67(8)
C25 P3 Ru1 108.23(5)
C30 P4 C32 106.79(8)
C30 P4 C35 97.39(7)
C30 P4 Ru1 108.28(5)
C32 P4 C35 91.53(8)
C32 P4 Ru1 123.53(5)
C35 P4 Ru1 125.37(6)
C37 Ru1 C38 37.98(7)
C37 Ru1 P1 109.39(5)
C37 Ru1 P2 94.12(5)
C37 Ru1 P3 90.14(5)
C37 Ru1 P4 146.48(5)
C38 Ru1 P1 145.82(5)
C38 Ru1 P2 90.16(5)
C38 Ru1 P3 94.27(5)
C38 Ru1 P4 110.14(5)
P1 Ru1 P2 81.157(14)
P1 Ru1 P4 103.661(15)
P3 Ru1 P1 95.792(15)
P3 Ru1 P2 175.396(16)
P3 Ru1 P4 81.005(15)
P4 Ru1 P2 96.315(15)

loop_
_geom_bond_atom_site_label_1
_geom_bond_atom_site_label_2
_geom_bond_distance
C1 H1A 0.9800
C1 H1B 0.9800
C1 H1C 0.9800
C1 C2 1.532(2)
C2 H2 1.0000
C2 C3 1.538(3)
C2 P1 1.9171(17)
C3 H3A 0.9900
C3 H3B 0.9900
C3 C4 1.525(3)
C4 H4A 0.9900
C4 H4B 0.9900
C4 C5 1.534(2)
C5 H5 1.0000
C5 C6 1.528(2)
C5 P1 1.8829(17)
C6 H6A 0.9800
C6 H6B 0.9800
C6 H6C 0.9800
C7 C8 1.396(2)
C7 C12 1.402(2)
C7 P1 1.8537(17)
C8 H8 0.9500
C8 C9 1.391(2)
C9 H9 0.9500
C9 C10 1.382(3)
C10 H10 0.9500
C10 C11 1.390(2)
C11 H11 0.9500
C11 C12 1.393(2)
C12 P2 1.8425(17)
C13 H13A 0.9800
C13 H13B 0.9800
C13 H13C 0.9800
C13 C14 1.535(2)
C14 H14 1.0000
C14 C15 1.538(2)
C14 P2 1.8940(16)
C15 H15A 0.9900
C15 H15B 0.9900
C15 C16 1.532(2)
C16 H16A 0.9900
C16 H16B 0.9900
C16 C17 1.539(2)
C17 H17 1.0000
C17 C18 1.529(2)
C17 P2 1.8869(16)
C18 H18A 0.9800
C18 H18B 0.9800
C18 H18C 0.9800
C19 H19A 0.9800
C19 H19B 0.9800
C19 H19C 0.9800
C19 C20 1.531(3)
C20 H20 1.0000
C20 C21 1.534(3)
C20 P3 1.8881(16)
C21 H21A 0.9900
C21 H21B 0.9900
C21 C22 1.522(3)
C22 H22A 0.9900
C22 H22B 0.9900
C22 C23 1.541(3)
C23 H23 1.0000
C23 C24 1.532(3)
C23 P3 1.8846(18)
C24 H24A 0.9800
C24 H24B 0.9800
C24 H24C 0.9800
C25 C26 1.401(2)
C25 C30 1.400(2)
C25 P3 1.8448(17)
C26 H26 0.9500
C26 C27 1.391(3)
C27 H27 0.9500
C27 C28 1.374(3)
C28 H28 0.9500
C28 C29 1.397(3)
C29 H29 0.9500
C29 C30 1.401(2)
C30 P4 1.8533(17)
C31 H31A 0.9800
C31 H31B 0.9800
C31 H31C 0.9800
C31 C32 1.523(3)
C32 H32 1.0000
C32 C33 1.537(2)
C32 P4 1.8840(18)
C33 H33A 0.9900
C33 H33B 0.9900
C33 C34 1.518(3)
C34 H34A 0.9900
C34 H34B 0.9900
C34 C35 1.531(2)
C35 H35 1.0000
C35 C36 1.517(3)
C35 P4 1.9101(18)
C36 H36A 0.9800
C36 H36B 0.9800
C36 H36C 0.9800
C37 C38 1.426(3)
C37 Ru1 2.1872(16)
C37 H37A 0.95(2)
C37 H37B 0.98(2)
C38 Ru1 2.1941(17)
C38 H38A 0.90(2)
C38 H38B 0.99(2)
P1 Ru1 2.3107(5)
P2 Ru1 2.3166(4)
P3 Ru1 2.3084(4)
P4 Ru1 2.3126(4)

loop_
_geom_torsion_atom_site_label_1
_geom_torsion_atom_site_label_2
_geom_torsion_atom_site_label_3
_geom_torsion_atom_site_label_4
_geom_torsion
C1 C2 C3 C4 165.85(15)
C1 C2 P1 C5 -141.15(14)
C1 C2 P1 C7 112.57(14)
C1 C2 P1 Ru1 -6.52(17)
C2 C3 C4 C5 -47.5(2)
C2 P1 Ru1 C37 -4.33(9)
C2 P1 Ru1 C38 9.89(12)
C2 P1 Ru1 P2 86.95(7)
C2 P1 Ru1 P3 -96.52(7)
C2 P1 Ru1 P4 -178.65(7)
C3 C2 P1 C5 -13.13(14)
C3 C2 P1 C7 -119.41(13)
C3 C2 P1 Ru1 121.50(11)
C3 C4 C5 C6 169.91(15)
C3 C4 C5 P1 36.37(18)
C4 C5 P1 C2 -12.96(14)
C4 C5 P1 C7 85.56(13)
C4 C5 P1 Ru1 -149.53(10)
C5 P1 Ru1 C37 117.10(9)
C5 P1 Ru1 C38 131.32(11)
C5 P1 Ru1 P2 -151.62(7)
C5 P1 Ru1 P3 24.90(7)
C5 P1 Ru1 P4 -57.22(7)
C6 C5 P1 C2 -144.45(14)
C6 C5 P1 C7 -45.93(15)
C6 C5 P1 Ru1 78.98(14)
C7 C8 C9 C10 1.2(3)
C7 C12 P2 C14 99.02(12)
C7 C12 P2 C17 -165.08(11)
C7 C12 P2 Ru1 -28.01(12)
C7 P1 Ru1 C37 -118.86(7)
C7 P1 Ru1 C38 -104.63(10)
C7 P1 Ru1 P2 -27.57(5)
C7 P1 Ru1 P3 148.95(5)
C7 P1 Ru1 P4 66.83(5)
C8 C7 C12 C11 2.9(2)
C8 C7 C12 P2 -172.67(13)
C8 C7 P1 C2 65.32(16)
C8 C7 P1 C5 -28.31(17)
C8 C7 P1 Ru1 -162.39(13)
C8 C9 C10 C11 1.5(3)
C9 C10 C11 C12 -2.0(3)
C10 C11 C12 C7 -0.3(2)
C10 C11 C12 P2 174.89(14)
C11 C12 P2 C14 -76.36(15)
C11 C12 P2 C17 19.54(15)
C11 C12 P2 Ru1 156.62(13)
C12 C7 C8 C9 -3.4(3)
C12 C7 P1 C2 -112.40(12)
C12 C7 P1 C5 153.96(12)
C12 C7 P1 Ru1 19.89(13)
C12 P2 Ru1 C37 138.99(7)
C12 P2 Ru1 C38 176.80(7)
C12 P2 Ru1 P1 29.99(5)
C12 P2 Ru1 P3 -18.7(2)
C12 P2 Ru1 P4 -72.91(5)
C13 C14 C15 C16 85.90(17)
C13 C14 P2 C12 -5.35(15)
C13 C14 P2 C17 -108.85(14)
C13 C14 P2 Ru1 113.26(12)
C14 C15 C16 C17 51.73(19)
C14 P2 Ru1 C37 23.27(8)
C14 P2 Ru1 C38 61.07(8)
C14 P2 Ru1 P1 -85.74(6)
C14 P2 Ru1 P3 -134.5(2)
C14 P2 Ru1 P4 171.36(6)
C15 C14 P2 C12 117.90(12)
C15 C14 P2 C17 14.39(12)
C15 C14 P2 Ru1 -123.49(10)
C15 C16 C17 C18 84.08(17)
C15 C16 C17 P2 -38.43(17)
C16 C17 P2 C12 -89.42(13)
C16 C17 P2 C14 13.59(13)
C16 C17 P2 Ru1 146.05(10)
C17 P2 Ru1 C37 -98.54(9)
C17 P2 Ru1 C38 -60.73(9)
C17 P2 Ru1 P1 152.46(7)
C17 P2 Ru1 P3 103.7(2)
C17 P2 Ru1 P4 49.56(7)
C18 C17 P2 C12 150.02(12)
C18 C17 P2 C14 -106.97(13)
C18 C17 P2 Ru1 25.49(15)
C19 C20 C21 C22 84.36(19)
C19 C20 P3 C23 -108.77(15)
C19 C20 P3 C25 146.50(15)
C19 C20 P3 Ru1 21.50(18)
C20 C21 C22 C23 52.1(2)
C20 P3 Ru1 C37 -60.89(9)
C20 P3 Ru1 C38 -98.67(9)
C20 P3 Ru1 P1 48.62(8)
C20 P3 Ru1 P2 96.9(2)
C20 P3 Ru1 P4 151.58(8)
C21 C20 P3 C23 11.75(14)
C21 C20 P3 C25 -92.97(13)
C21 C20 P3 Ru1 142.02(11)
C21 C22 C23 C24 84.40(19)
C21 C22 C23 P3 -41.18(17)
C22 C23 P3 C20 16.40(13)
C22 C23 P3 C25 120.72(13)
C22 C23 P3 Ru1 -118.85(11)
C23 P3 Ru1 C37 58.10(8)
C23 P3 Ru1 C38 20.32(8)
C23 P3 Ru1 P1 167.61(7)
C23 P3 Ru1 P2 -144.1(2)
C23 P3 Ru1 P4 -89.43(7)
C24 C23 P3 C20 -105.96(15)
C24 C23 P3 C25 -1.65(16)
C24 C23 P3 Ru1 118.79(13)
C25 C26 C27 C28 -3.4(3)
C25 C30 P4 C32 156.81(12)
C25 C30 P4 C35 -109.33(13)
C25 C30 P4 Ru1 21.79(14)
C25 P3 Ru1 C37 176.21(7)
C25 P3 Ru1 C38 138.42(7)
C25 P3 Ru1 P1 -74.28(5)
C25 P3 Ru1 P2 -26.0(2)
C25 P3 Ru1 P4 28.68(5)
C26 C25 C30 C29 2.4(2)
C26 C25 C30 P4 -179.82(13)
C26 C25 P3 C20 20.75(17)
C26 C25 P3 C23 -75.42(16)
C26 C25 P3 Ru1 156.86(14)
C26 C27 C28 C29 1.1(3)
C27 C28 C29 C30 3.0(3)
C28 C29 C30 C25 -4.7(3)
C28 C29 C30 P4 177.76(14)
C29 C30 P4 C32 -25.59(18)
C29 C30 P4 C35 68.27(17)
C29 C30 P4 Ru1 -160.61(14)
C30 C25 C26 C27 1.6(3)
C30 C25 P3 C20 -161.29(13)
C30 C25 P3 C23 102.54(13)
C30 C25 P3 Ru1 -25.19(13)
C30 P4 Ru1 C37 -104.14(11)
C30 P4 Ru1 C38 -118.98(8)
C30 P4 Ru1 P1 66.12(6)
C30 P4 Ru1 P2 148.52(6)
C30 P4 Ru1 P3 -27.71(6)
C31 C32 C33 C34 170.29(15)
C31 C32 P4 C30 -46.57(14)
C31 C32 P4 C35 -144.77(13)
C31 C32 P4 Ru1 79.80(13)
C32 C33 C34 C35 -48.84(18)
C32 P4 Ru1 C37 130.13(11)
C32 P4 Ru1 C38 115.29(9)
C32 P4 Ru1 P1 -59.61(7)
C32 P4 Ru1 P2 22.79(7)
C32 P4 Ru1 P3 -153.43(7)
C33 C32 P4 C30 84.91(13)
C33 C32 P4 C35 -13.28(13)
C33 C32 P4 Ru1 -148.72(9)
C33 C34 C35 C36 165.33(14)
C33 C34 C35 P4 37.40(16)
C34 C35 P4 C30 -120.48(12)
C34 C35 P4 C32 -13.33(12)
C34 C35 P4 Ru1 120.83(10)
C35 P4 Ru1 C37 9.48(12)
C35 P4 Ru1 C38 -5.36(9)
C35 P4 Ru1 P1 179.74(7)
C35 P4 Ru1 P2 -97.86(7)
C35 P4 Ru1 P3 85.92(7)
C36 C35 P4 C30 112.58(14)
C36 C35 P4 C32 -140.27(13)
C36 C35 P4 Ru1 -6.11(16)
C37 C38 Ru1 P1 -22.13(15)
C37 C38 Ru1 P2 -96.50(10)
C37 C38 Ru1 P3 84.74(10)
C37 C38 Ru1 P4 166.71(9)
C38 C37 Ru1 P1 167.04(9)
C38 C37 Ru1 P2 84.97(10)
C38 C37 Ru1 P3 -96.77(10)
C38 C37 Ru1 P4 -23.00(16)
P1 C2 C3 C4 36.30(18)
P1 C7 C8 C9 178.90(13)
P1 C7 C12 C11 -179.19(12)
P1 C7 C12 P2 5.21(16)
P2 C14 C15 C16 -39.42(15)
P3 C20 C21 C22 -37.57(18)
P3 C25 C26 C27 179.51(15)
P3 C25 C30 C29 -175.66(13)
P3 C25 C30 P4 2.12(17)
P4 C32 C33 C34 37.01(17)
